data_7030555
loop_
_publ_author_name
'Allenbaugh, Rachel J.'
'Rheingold, Arnold L.'
'Doerrer, Linda H.'

_publ_section_title
;
 Tris(t-butyl)terpyridine-copper(II) complexes and ligand field effects
;
_journal_coden_ASTM DTARAF
_journal_issue 7
_journal_name_full 'Dalton Transactions'
_journal_page_first 1155
_journal_page_last 1163
_journal_paper_doi 10.1039/b809894h
_journal_year 2009
_chemical_formula_sum 'C29 H35 Cu N5 S2'
_chemical_formula_weight 581.28
_space_group_IT_number 7
_symmetry_cell_setting monoclinic
_symmetry_space_group_name_Hall 'P -2yac'
_symmetry_space_group_name_H-M 'P 1 n 1'
_atom_sites_solution_hydrogens geom
_atom_sites_solution_primary direct
_atom_sites_solution_secondary difmap
_audit_creation_method SHELXL-97
_cell_angle_alpha 90.00
_cell_angle_beta 95.8940(10)
_cell_angle_gamma 90.00
_cell_formula_units_Z 4
_cell_length_a 9.1438(7)
_cell_length_b 23.6845(18)
_cell_length_c 13.3075(10)
_cell_measurement_reflns_used 6919
_cell_measurement_temperature 100(2)
_cell_measurement_theta_max 27.12
_cell_measurement_theta_min 2.31
_cell_volume 2866.7(4)
_computing_cell_refinement 'Bruker SMART'
_computing_data_collection 'Bruker SMART'
_computing_data_reduction 'Bruker SAINT'
_computing_molecular_graphics 'Bruker SHELXTL'
_computing_publication_material 'Bruker SHELXTL'
_computing_structure_refinement 'SHELXL-97 (Sheldrick, 1997)'
_computing_structure_solution 'SHELXS-97 (Sheldrick, 1990)'
_diffrn_ambient_temperature 100(2)
_diffrn_measured_fraction_theta_full 0.995
_diffrn_measured_fraction_theta_max 0.898
_diffrn_measurement_device_type 'CCD area detector'
_diffrn_measurement_method 'phi and omega scans'
_diffrn_radiation_monochromator graphite
_diffrn_radiation_source 'fine-focus sealed tube'
_diffrn_radiation_type MoK\a
_diffrn_radiation_wavelength 0.71073
_diffrn_reflns_av_R_equivalents 0.0594
_diffrn_reflns_av_sigmaI/netI 0.1121
_diffrn_reflns_limit_h_max 11
_diffrn_reflns_limit_h_min -12
_diffrn_reflns_limit_k_max 31
_diffrn_reflns_limit_k_min -13
_diffrn_reflns_limit_l_max 16
_diffrn_reflns_limit_l_min -14
_diffrn_reflns_number 16561
_diffrn_reflns_theta_full 25.00
_diffrn_reflns_theta_max 28.17
_diffrn_reflns_theta_min 1.72
_exptl_absorpt_coefficient_mu 0.934
_exptl_absorpt_correction_T_max 0.7669
_exptl_absorpt_correction_T_min 0.7006
_exptl_absorpt_correction_type multi-scan
_exptl_absorpt_process_details SADABS
_exptl_crystal_colour green
_exptl_crystal_density_diffrn 1.347
_exptl_crystal_density_method 'not measured'
_exptl_crystal_description blade
_exptl_crystal_F_000 1220
_exptl_crystal_size_max 0.41
_exptl_crystal_size_mid 0.38
_exptl_crystal_size_min 0.30
_refine_diff_density_max 0.628
_refine_diff_density_min -0.692
_refine_diff_density_rms 0.095
_refine_ls_abs_structure_details 'Flack H D (1983), Acta Cryst. A39, 876-881'
_refine_ls_abs_structure_Flack 0.002(12)
_refine_ls_extinction_method none
_refine_ls_goodness_of_fit_ref 0.993
_refine_ls_hydrogen_treatment constr
_refine_ls_matrix_type full
_refine_ls_number_parameters 667
_refine_ls_number_reflns 9557
_refine_ls_number_restraints 2
_refine_ls_restrained_S_all 0.993
_refine_ls_R_factor_all 0.0723
_refine_ls_R_factor_gt 0.0521
_refine_ls_shift/su_max 0.001
_refine_ls_shift/su_mean 0.000
_refine_ls_structure_factor_coef Fsqd
_refine_ls_weighting_details 'calc w=1/[\s^2^(Fo^2^)+(0.0340P)^2^+0.0000P] where P=(Fo^2^+2Fc^2^)/3'
_refine_ls_weighting_scheme calc
_refine_ls_wR_factor_gt 0.1064
_refine_ls_wR_factor_ref 0.1184
_reflns_number_gt 7589
_reflns_number_total 9557
_reflns_threshold_expression >2sigma(I)
_cod_duplicate_entry 7000489
_cod_data_source_file b809894h.txt
_cod_data_source_block lhd94-Compound-3a
_cod_depositor_comments
;
The following automatic conversions were performed:

'_symmetry_cell_setting' value 'Monoclinic' changed to 'monoclinic'
according to
/usr/data/users/saulius/automatic-downloads/retrospective/RSC/lib/dictionaries/cif_core.dic
dictionary named 'cif_core.dic' version 2.4.2 from 2011-04-26.

Automatic conversion script
Id: cif_fix_values 2281 2013-09-26 08:29:07Z andrius 
;
_cod_original_sg_symbol_H-M Pn
_cod_database_code 7030555

loop_
_symmetry_equiv_pos_as_xyz
'x, y, z'
'x+1/2, -y, z+1/2'

loop_
_atom_site_label
_atom_site_type_symbol
_atom_site_fract_x
_atom_site_fract_y
_atom_site_fract_z
_atom_site_U_iso_or_equiv
_atom_site_adp_type
_atom_site_occupancy
_atom_site_symmetry_multiplicity
_atom_site_calc_flag
_atom_site_refinement_flags
Cu1 Cu 0.07252(6) 0.88708(2) 0.23131(5) 0.01614(15) Uani 1 1 d .
Cu1' Cu 0.09305(6) 0.65592(2) 0.97586(5) 0.01544(15) Uani 1 1 d .
S1' S -0.24285(15) 0.49283(5) 0.92089(12) 0.0215(3) Uani 1 1 d .
S1 S 0.43269(15) 0.73506(5) 0.29936(12) 0.0243(3) Uani 1 1 d .
S2' S -0.11305(16) 0.78165(6) 0.73709(11) 0.0248(3) Uani 1 1 d .
S2 S 0.18087(17) 1.03047(6) 0.45571(13) 0.0326(4) Uani 1 1 d .
N1 N -0.0663(5) 0.87329(17) 0.3399(3) 0.0154(10) Uani 1 1 d .
N1' N 0.2315(5) 0.64275(17) 0.8661(4) 0.0156(10) Uani 1 1 d .
N2 N -0.1056(5) 0.86218(17) 0.1492(3) 0.0155(10) Uani 1 1 d .
N2' N 0.2574(5) 0.61936(16) 1.0538(3) 0.0135(10) Uani 1 1 d .
N3 N 0.1241(5) 0.90562(17) 0.0903(3) 0.0156(10) Uani 1 1 d .
N3' N 0.0436(5) 0.67242(17) 1.1190(4) 0.0174(10) Uani 1 1 d .
N4 N 0.2184(5) 0.81910(19) 0.2626(4) 0.0234(11) Uani 1 1 d .
N4' N -0.0498(5) 0.58533(18) 0.9469(4) 0.0209(11) Uani 1 1 d .
N5' N -0.0167(5) 0.71659(18) 0.9068(4) 0.0202(10) Uani 1 1 d .
N5 N 0.1756(5) 0.95138(19) 0.3008(4) 0.0231(11) Uani 1 1 d .
C1' C 0.2144(6) 0.6611(2) 0.7710(4) 0.0154(12) Uani 1 1 d .
H1'A H 0.1291 0.6823 0.7484 0.018 Uiso 1 1 calc R
C1 C -0.0402(6) 0.88604(19) 0.4376(4) 0.0167(12) Uani 1 1 d .
H1A H 0.0572 0.8957 0.4637 0.020 Uiso 1 1 calc R
C2' C 0.3181(6) 0.6500(2) 0.7036(5) 0.0192(13) Uani 1 1 d .
H2'A H 0.3032 0.6647 0.6369 0.023 Uiso 1 1 calc R
C2 C -0.1497(6) 0.88578(19) 0.5031(5) 0.0188(13) Uani 1 1 d .
H2A H -0.1260 0.8950 0.5723 0.023 Uiso 1 1 calc R
C3' C 0.4427(6) 0.6181(2) 0.7322(4) 0.0151(12) Uani 1 1 d .
C3 C -0.2928(6) 0.8721(2) 0.4676(4) 0.0164(12) Uani 1 1 d .
C4 C -0.3175(6) 0.8570(2) 0.3665(4) 0.0164(12) Uani 1 1 d .
H4A H -0.4132 0.8458 0.3395 0.020 Uiso 1 1 calc R
C4' C 0.4554(6) 0.5970(2) 0.8316(4) 0.0149(11) Uani 1 1 d .
H4'A H 0.5354 0.5729 0.8538 0.018 Uiso 1 1 calc R
C5' C 0.3538(6) 0.61061(19) 0.8971(4) 0.0140(12) Uani 1 1 d .
C5 C -0.2052(6) 0.8579(2) 0.3047(4) 0.0149(11) Uani 1 1 d .
C6 C -0.2233(6) 0.8462(2) 0.1946(5) 0.0167(12) Uani 1 1 d .
C6' C 0.3688(6) 0.5978(2) 1.0068(4) 0.0135(11) Uani 1 1 d .
C7' C 0.4862(5) 0.57231(19) 1.0599(4) 0.0148(11) Uani 1 1 d .
H7'A H 0.5628 0.5569 1.0253 0.018 Uiso 1 1 calc R
C7 C -0.3461(6) 0.82386(19) 0.1382(4) 0.0150(11) Uani 1 1 d .
H7A H -0.4302 0.8135 0.1704 0.018 Uiso 1 1 calc R
C8 C -0.3456(5) 0.81661(19) 0.0343(4) 0.0139(11) Uani 1 1 d .
C8' C 0.4939(5) 0.56890(19) 1.1655(4) 0.0126(11) Uani 1 1 d .
C9 C -0.2223(6) 0.8358(2) -0.0111(4) 0.0153(11) Uani 1 1 d .
H9A H -0.2200 0.8330 -0.0821 0.018 Uiso 1 1 calc R
C9' C 0.3778(6) 0.59296(19) 1.2122(4) 0.0147(11) Uani 1 1 d .
H9'A H 0.3791 0.5921 1.2837 0.018 Uiso 1 1 calc R
C10' C 0.2619(6) 0.61778(19) 1.1539(4) 0.0142(11) Uani 1 1 d .
C10 C -0.1046(5) 0.8588(2) 0.0488(4) 0.0125(11) Uani 1 1 d .
C11' C 0.1354(5) 0.6475(2) 1.1928(4) 0.0130(11) Uani 1 1 d .
C11 C 0.0254(6) 0.88769(19) 0.0136(4) 0.0149(12) Uani 1 1 d .
C12 C 0.0414(6) 0.9001(2) -0.0854(4) 0.0156(11) Uani 1 1 d .
H12A H -0.0284 0.8862 -0.1373 0.019 Uiso 1 1 calc R
C12' C 0.1155(6) 0.65187(19) 1.2928(4) 0.0138(11) Uani 1 1 d .
H18A H 0.1813 0.6330 1.3416 0.017 Uiso 1 1 calc R
C13 C 0.1607(6) 0.9334(2) -0.1113(4) 0.0179(12) Uani 1 1 d .
C13' C 0.0002(6) 0.68355(19) 1.3247(4) 0.0147(11) Uani 1 1 d .
C14' C -0.0936(6) 0.7088(2) 1.2478(4) 0.0168(12) Uani 1 1 d .
H14A H -0.1753 0.7304 1.2646 0.020 Uiso 1 1 calc R
C14 C 0.2615(6) 0.9497(2) -0.0315(4) 0.0195(12) Uani 1 1 d .
H14B H 0.3456 0.9711 -0.0442 0.023 Uiso 1 1 calc R
C15 C 0.2405(6) 0.9350(2) 0.0660(4) 0.0184(12) Uani 1 1 d .
H15A H 0.3123 0.9464 0.1188 0.022 Uiso 1 1 calc R
C15' C -0.0684(6) 0.7028(2) 1.1476(4) 0.0191(12) Uani 1 1 d .
H15B H -0.1330 0.7209 1.0971 0.023 Uiso 1 1 calc R
C16' C 0.5645(6) 0.6071(2) 0.6634(4) 0.0161(11) Uani 1 1 d .
C16 C -0.4186(6) 0.8744(2) 0.5356(4) 0.0202(12) Uani 1 1 d .
C17' C 0.5274(6) 0.6335(2) 0.5599(4) 0.0262(14) Uani 1 1 d .
H17A H 0.4353 0.6174 0.5281 0.039 Uiso 1 1 calc R
H17B H 0.6068 0.6258 0.5177 0.039 Uiso 1 1 calc R
H17C H 0.5161 0.6744 0.5673 0.039 Uiso 1 1 calc R
C17 C -0.3724(6) 0.9035(2) 0.6370(4) 0.0231(13) Uani 1 1 d .
H17D H -0.2907 0.8827 0.6733 0.035 Uiso 1 1 calc R
H17E H -0.4558 0.9042 0.6778 0.035 Uiso 1 1 calc R
H17F H -0.3413 0.9423 0.6248 0.035 Uiso 1 1 calc R
C18 C -0.4680(6) 0.8135(2) 0.5555(5) 0.0274(14) Uani 1 1 d .
H18B H -0.3863 0.7926 0.5918 0.041 Uiso 1 1 calc R
H18C H -0.4979 0.7947 0.4910 0.041 Uiso 1 1 calc R
H18D H -0.5513 0.8143 0.5964 0.041 Uiso 1 1 calc R
C18' C 0.5818(6) 0.5433(2) 0.6495(4) 0.0234(13) Uani 1 1 d .
H18E H 0.4896 0.5275 0.6172 0.035 Uiso 1 1 calc R
H18F H 0.6058 0.5255 0.7156 0.035 Uiso 1 1 calc R
H18G H 0.6610 0.5361 0.6069 0.035 Uiso 1 1 calc R
C19' C 0.7074(6) 0.6318(2) 0.7131(5) 0.0254(13) Uani 1 1 d .
H19A H 0.7863 0.6250 0.6701 0.038 Uiso 1 1 calc R
H19B H 0.7323 0.6139 0.7791 0.038 Uiso 1 1 calc R
H19C H 0.6956 0.6726 0.7224 0.038 Uiso 1 1 calc R
C19 C -0.5477(6) 0.9070(3) 0.4800(5) 0.0344(16) Uani 1 1 d .
H19D H -0.5168 0.9458 0.4672 0.052 Uiso 1 1 calc R
H19E H -0.6300 0.9078 0.5217 0.052 Uiso 1 1 calc R
H19F H -0.5788 0.8884 0.4156 0.052 Uiso 1 1 calc R
C20 C -0.4711(6) 0.7876(2) -0.0319(4) 0.0183(12) Uani 1 1 d .
C20' C 0.6232(6) 0.5407(2) 1.2272(4) 0.0175(12) Uani 1 1 d .
C21' C 0.6057(7) 0.4763(2) 1.2090(5) 0.0276(14) Uani 1 1 d .
H21A H 0.5133 0.4634 1.2327 0.041 Uiso 1 1 calc R
H21B H 0.6883 0.4563 1.2461 0.041 Uiso 1 1 calc R
H21C H 0.6045 0.4683 1.1366 0.041 Uiso 1 1 calc R
C21 C -0.4234(7) 0.7271(2) -0.0495(6) 0.045(2) Uani 1 1 d .
H21D H -0.4049 0.7076 0.0155 0.067 Uiso 1 1 calc R
H21E H -0.3333 0.7273 -0.0835 0.067 Uiso 1 1 calc R
H21F H -0.5013 0.7074 -0.0919 0.067 Uiso 1 1 calc R
C22' C 0.7691(6) 0.5602(2) 1.1892(4) 0.0231(13) Uani 1 1 d .
H22A H 0.7816 0.6009 1.2007 0.035 Uiso 1 1 calc R
H22B H 0.7669 0.5522 1.1168 0.035 Uiso 1 1 calc R
H22C H 0.8513 0.5399 1.2260 0.035 Uiso 1 1 calc R
C22 C -0.6140(6) 0.7874(3) 0.0188(5) 0.0387(17) Uani 1 1 d .
H22D H -0.5975 0.7684 0.0844 0.058 Uiso 1 1 calc R
H22E H -0.6905 0.7673 -0.0242 0.058 Uiso 1 1 calc R
H22F H -0.6456 0.8264 0.0288 0.058 Uiso 1 1 calc R
C23' C 0.6312(6) 0.5533(2) 1.3386(4) 0.0201(12) Uani 1 1 d .
H23A H 0.5395 0.5415 1.3645 0.030 Uiso 1 1 calc R
H23B H 0.6454 0.5940 1.3495 0.030 Uiso 1 1 calc R
H23C H 0.7139 0.5327 1.3741 0.030 Uiso 1 1 calc R
C23 C -0.4995(7) 0.8171(3) -0.1347(5) 0.0433(18) Uani 1 1 d .
H23D H -0.4090 0.8172 -0.1683 0.065 Uiso 1 1 calc R
H23E H -0.5309 0.8561 -0.1247 0.065 Uiso 1 1 calc R
H23F H -0.5768 0.7969 -0.1768 0.065 Uiso 1 1 calc R
C24' C -0.0151(5) 0.6915(2) 1.4375(4) 0.0159(11) Uani 1 1 d .
C24 C 0.1701(6) 0.9505(2) -0.2209(4) 0.0186(12) Uani 1 1 d .
C25' C -0.0018(6) 0.6341(2) 1.4919(4) 0.0212(13) Uani 1 1 d .
H25A H 0.0928 0.6167 1.4816 0.032 Uiso 1 1 calc R
H25B H -0.0819 0.6093 1.4644 0.032 Uiso 1 1 calc R
H25C H -0.0077 0.6397 1.5643 0.032 Uiso 1 1 calc R
C25 C 0.0315(6) 0.9836(2) -0.2587(5) 0.0274(14) Uani 1 1 d .
H25D H 0.0240 1.0172 -0.2166 0.041 Uiso 1 1 calc R
H25E H -0.0552 0.9597 -0.2546 0.041 Uiso 1 1 calc R
H25F H 0.0369 0.9951 -0.3290 0.041 Uiso 1 1 calc R
C26' C 0.1073(6) 0.7307(2) 1.4802(5) 0.0241(13) Uani 1 1 d .
H26A H 0.0980 0.7670 1.4449 0.036 Uiso 1 1 calc R
H26B H 0.2027 0.7137 1.4708 0.036 Uiso 1 1 calc R
H26C H 0.1002 0.7366 1.5524 0.036 Uiso 1 1 calc R
C26 C 0.1799(6) 0.8973(2) -0.2874(5) 0.0237(13) Uani 1 1 d .
H26D H 0.0952 0.8728 -0.2801 0.036 Uiso 1 1 calc R
H26E H 0.2709 0.8769 -0.2659 0.036 Uiso 1 1 calc R
H26F H 0.1798 0.9086 -0.3582 0.036 Uiso 1 1 calc R
C27' C -0.1658(6) 0.7178(2) 1.4542(4) 0.0240(13) Uani 1 1 d .
H27A H -0.1763 0.7543 1.4196 0.036 Uiso 1 1 calc R
H27B H -0.1716 0.7232 1.5267 0.036 Uiso 1 1 calc R
H27C H -0.2448 0.6924 1.4269 0.036 Uiso 1 1 calc R
C27 C 0.3047(6) 0.9877(2) -0.2321(5) 0.0248(13) Uani 1 1 d .
H27D H 0.3004 1.0214 -0.1899 0.037 Uiso 1 1 calc R
H27E H 0.3053 0.9989 -0.3029 0.037 Uiso 1 1 calc R
H27F H 0.3944 0.9664 -0.2106 0.037 Uiso 1 1 calc R
C28' C -0.1282(6) 0.5470(2) 0.9358(4) 0.0198(12) Uani 1 1 d .
C28 C 0.3070(6) 0.7838(2) 0.2776(4) 0.0183(12) Uani 1 1 d .
C29 C 0.1799(5) 0.9842(2) 0.3657(4) 0.0177(12) Uani 1 1 d .
C29' C -0.0573(6) 0.7439(2) 0.8351(4) 0.0189(12) Uani 1 1 d .

loop_
_atom_site_aniso_label
_atom_site_aniso_U_11
_atom_site_aniso_U_22
_atom_site_aniso_U_33
_atom_site_aniso_U_23
_atom_site_aniso_U_13
_atom_site_aniso_U_12
Cu1 0.0145(3) 0.0197(3) 0.0143(4) -0.0009(3) 0.0017(3) -0.0008(3)
Cu1' 0.0168(3) 0.0164(3) 0.0135(4) 0.0009(3) 0.0034(3) 0.0028(3)
S1' 0.0192(7) 0.0200(7) 0.0264(9) -0.0048(6) 0.0068(6) -0.0020(6)
S1 0.0196(7) 0.0199(7) 0.0341(9) 0.0026(6) 0.0057(7) 0.0007(6)
S2' 0.0352(9) 0.0210(7) 0.0175(8) 0.0044(6) -0.0011(6) 0.0017(6)
S2 0.0266(8) 0.0300(8) 0.0408(10) -0.0173(7) 0.0010(7) 0.0014(7)
N1 0.017(2) 0.014(2) 0.014(3) -0.0053(19) 0.0000(19) -0.0018(18)
N1' 0.014(2) 0.018(2) 0.015(3) 0.0003(19) 0.001(2) -0.0021(18)
N2 0.017(2) 0.016(2) 0.014(3) 0.0011(19) 0.0028(19) 0.0007(18)
N2' 0.014(2) 0.017(2) 0.010(2) -0.0022(19) 0.0046(18) 0.0002(17)
N3 0.013(2) 0.017(2) 0.017(3) 0.003(2) 0.0036(19) 0.0004(18)
N3' 0.014(2) 0.015(2) 0.023(3) -0.001(2) 0.001(2) 0.0042(18)
N4 0.024(3) 0.025(2) 0.022(3) 0.001(2) 0.007(2) 0.003(2)
N4' 0.020(3) 0.023(2) 0.020(3) 0.000(2) 0.003(2) 0.000(2)
N5' 0.020(3) 0.022(2) 0.018(3) 0.005(2) 0.000(2) 0.0064(19)
N5 0.021(3) 0.028(3) 0.020(3) -0.003(2) 0.002(2) -0.003(2)
C1' 0.020(3) 0.013(2) 0.013(3) 0.000(2) 0.004(2) 0.002(2)
C1 0.014(3) 0.016(3) 0.019(3) -0.006(2) -0.001(2) 0.000(2)
C2' 0.023(3) 0.020(3) 0.014(3) -0.004(2) -0.003(2) -0.001(2)
C2 0.028(3) 0.015(3) 0.013(3) -0.003(2) 0.004(3) -0.002(2)
C3' 0.016(3) 0.016(3) 0.014(3) -0.002(2) 0.005(2) -0.004(2)
C3 0.017(3) 0.014(3) 0.017(3) 0.001(2) -0.003(2) 0.003(2)
C4 0.013(3) 0.018(3) 0.018(3) -0.002(2) 0.003(2) 0.001(2)
C4' 0.022(3) 0.012(2) 0.010(3) -0.005(2) 0.001(2) 0.000(2)
C5' 0.017(3) 0.013(2) 0.013(3) 0.001(2) 0.004(2) 0.001(2)
C5 0.014(3) 0.017(3) 0.014(3) 0.000(2) 0.001(2) -0.003(2)
C6 0.014(3) 0.013(3) 0.024(3) 0.000(2) 0.006(2) 0.001(2)
C6' 0.015(3) 0.013(2) 0.013(3) 0.000(2) 0.002(2) 0.002(2)
C7' 0.016(3) 0.013(2) 0.017(3) 0.001(2) 0.005(2) 0.001(2)
C7 0.017(3) 0.014(2) 0.014(3) 0.000(2) 0.002(2) -0.002(2)
C8 0.013(3) 0.010(2) 0.018(3) 0.000(2) -0.001(2) 0.0001(19)
C8' 0.012(3) 0.012(2) 0.014(3) 0.004(2) 0.005(2) -0.0012(19)
C9 0.017(3) 0.015(2) 0.014(3) -0.002(2) 0.001(2) 0.003(2)
C9' 0.018(3) 0.014(2) 0.013(3) 0.004(2) 0.005(2) -0.002(2)
C10' 0.018(3) 0.012(2) 0.012(3) 0.000(2) 0.001(2) 0.001(2)
C10 0.009(3) 0.016(2) 0.013(3) 0.001(2) 0.001(2) 0.0050(19)
C11' 0.008(3) 0.018(3) 0.014(3) 0.000(2) 0.003(2) -0.0010(19)
C11 0.017(3) 0.011(2) 0.016(3) -0.002(2) -0.002(2) -0.001(2)
C12 0.016(3) 0.017(2) 0.014(3) -0.006(2) 0.002(2) -0.001(2)
C12' 0.014(3) 0.014(2) 0.013(3) 0.004(2) 0.002(2) 0.003(2)
C13 0.013(3) 0.018(3) 0.022(3) -0.001(2) 0.002(2) 0.003(2)
C13' 0.015(3) 0.014(2) 0.016(3) -0.002(2) 0.003(2) -0.003(2)
C14' 0.019(3) 0.018(3) 0.014(3) 0.000(2) 0.002(2) 0.003(2)
C14 0.016(3) 0.021(3) 0.021(3) 0.001(2) 0.000(2) -0.004(2)
C15 0.010(3) 0.022(3) 0.023(3) -0.007(2) 0.001(2) -0.004(2)
C15' 0.021(3) 0.020(3) 0.016(3) -0.002(2) 0.002(2) 0.003(2)
C16' 0.015(3) 0.026(3) 0.008(3) 0.001(2) 0.004(2) -0.003(2)
C16 0.019(3) 0.023(3) 0.020(3) 0.001(2) 0.004(2) 0.002(2)
C17' 0.032(4) 0.029(3) 0.020(3) -0.001(3) 0.012(3) -0.003(3)
C17 0.018(3) 0.026(3) 0.027(4) -0.004(3) 0.007(3) 0.006(2)
C18 0.028(3) 0.033(3) 0.022(3) 0.001(3) 0.005(3) -0.007(3)
C18' 0.026(3) 0.027(3) 0.018(3) -0.002(3) 0.010(3) -0.002(2)
C19' 0.019(3) 0.035(3) 0.023(3) 0.000(3) 0.003(3) -0.009(3)
C19 0.021(3) 0.058(4) 0.026(4) 0.004(3) 0.009(3) 0.020(3)
C20 0.018(3) 0.020(3) 0.017(3) -0.001(2) -0.001(2) -0.009(2)
C20' 0.018(3) 0.018(3) 0.017(3) 0.000(2) 0.003(2) 0.001(2)
C21' 0.035(4) 0.016(3) 0.030(4) 0.003(3) -0.003(3) 0.005(2)
C21 0.034(4) 0.031(3) 0.067(6) -0.026(4) -0.006(4) -0.007(3)
C22' 0.016(3) 0.031(3) 0.021(3) -0.003(3) 0.000(2) -0.001(2)
C22 0.013(3) 0.067(4) 0.037(4) -0.021(4) 0.008(3) -0.014(3)
C23' 0.015(3) 0.029(3) 0.016(3) 0.001(2) 0.000(2) 0.002(2)
C23 0.035(4) 0.062(4) 0.029(4) 0.011(4) -0.017(3) -0.029(3)
C24' 0.014(3) 0.017(3) 0.017(3) -0.003(2) 0.004(2) 0.003(2)
C24 0.015(3) 0.023(3) 0.018(3) -0.001(2) 0.006(2) -0.005(2)
C25' 0.025(3) 0.026(3) 0.014(3) 0.008(2) 0.005(2) 0.005(2)
C25 0.023(3) 0.031(3) 0.029(4) 0.005(3) 0.006(3) 0.009(2)
C26' 0.029(3) 0.028(3) 0.016(3) -0.001(3) 0.006(2) 0.001(3)
C26 0.021(3) 0.032(3) 0.018(3) -0.007(3) 0.002(2) 0.003(2)
C27' 0.029(3) 0.026(3) 0.018(3) 0.002(3) 0.010(3) 0.006(2)
C27 0.028(3) 0.028(3) 0.019(3) 0.003(3) 0.007(3) -0.010(2)
C28' 0.021(3) 0.021(3) 0.018(3) 0.003(2) 0.007(2) 0.004(2)
C28 0.016(3) 0.026(3) 0.015(3) -0.002(2) 0.007(2) -0.006(2)
C29 0.011(3) 0.020(3) 0.020(3) -0.001(2) -0.003(2) -0.001(2)
C29' 0.018(3) 0.022(3) 0.016(3) -0.007(2) 0.002(2) 0.002(2)

loop_
_atom_type_symbol
_atom_type_description
_atom_type_scat_dispersion_real
_atom_type_scat_dispersion_imag
_atom_type_scat_source
C C 0.0033 0.0016 'International Tables Vol C Tables 4.2.6.8 and 6.1.1.4'
H H 0.0000 0.0000 'International Tables Vol C Tables 4.2.6.8 and 6.1.1.4'
N N 0.0061 0.0033 'International Tables Vol C Tables 4.2.6.8 and 6.1.1.4'
S S 0.1246 0.1234 'International Tables Vol C Tables 4.2.6.8 and 6.1.1.4'
Cu Cu 0.3201 1.2651 'International Tables Vol C Tables 4.2.6.8 and 6.1.1.4'

loop_
_geom_angle_atom_site_label_1
_geom_angle_atom_site_label_2
_geom_angle_atom_site_label_3
_geom_angle
N2 Cu1 N5 145.63(18)
N2 Cu1 N3 78.95(18)
N5 Cu1 N3 96.97(18)
N2 Cu1 N1 78.75(18)
N5 Cu1 N1 95.35(18)
N3 Cu1 N1 155.23(18)
N2 Cu1 N4 110.73(18)
N5 Cu1 N4 103.6(2)
N3 Cu1 N4 98.37(17)
N1 Cu1 N4 99.48(17)
N5' Cu1' N2' 157.35(18)
N5' Cu1' N3' 98.49(18)
N2' Cu1' N3' 79.64(17)
N5' Cu1' N1' 95.90(18)
N2' Cu1' N1' 79.17(18)
N3' Cu1' N1' 154.89(19)
N5' Cu1' N4' 102.64(19)
N2' Cu1' N4' 99.98(18)
N3' Cu1' N4' 97.40(17)
N1' Cu1' N4' 99.40(17)
C1 N1 C5 117.7(4)
C1 N1 Cu1 126.3(4)
C5 N1 Cu1 115.2(4)
C1' N1' C5' 118.4(4)
C1' N1' Cu1' 127.3(4)
C5' N1' Cu1' 114.3(3)
C10 N2 C6 121.3(5)
C10 N2 Cu1 119.0(3)
C6 N2 Cu1 119.6(4)
C10' N2' C6' 120.5(5)
C10' N2' Cu1' 119.4(3)
C6' N2' Cu1' 120.1(4)
C15 N3 C11 117.6(5)
C15 N3 Cu1 127.0(4)
C11 N3 Cu1 115.3(3)
C15' N3' C11' 117.5(5)
C15' N3' Cu1' 128.1(4)
C11' N3' Cu1' 114.4(3)
C28 N4 Cu1 175.2(4)
C28' N4' Cu1' 176.9(5)
C29' N5' Cu1' 153.9(4)
C29 N5 Cu1 147.7(4)
N1' C1' C2' 121.9(5)
N1 C1 C2 122.8(5)
C3' C2' C1' 121.3(5)
C3 C2 C1 120.2(6)
C2' C3' C4' 115.9(5)
C2' C3' C16' 123.7(5)
C4' C3' C16' 120.3(5)
C2 C3 C4 116.4(5)
C2 C3 C16 122.0(5)
C4 C3 C16 121.6(5)
C5 C4 C3 121.1(5)
C5' C4' C3' 121.1(5)
C4' C5' N1' 121.3(5)
C4' C5' C6' 125.1(5)
N1' C5' C6' 113.4(4)
N1 C5 C4 121.7(5)
N1 C5 C6 113.3(4)
C4 C5 C6 124.9(5)
N2 C6 C7 120.4(5)
N2 C6 C5 112.3(5)
C7 C6 C5 127.3(4)
N2' C6' C7' 121.3(5)
N2' C6' C5' 112.4(5)
C7' C6' C5' 126.1(4)
C6' C7' C8' 120.1(4)
C6 C7 C8 119.8(5)
C7 C8 C9 118.0(5)
C7 C8 C20 123.1(4)
C9 C8 C20 118.8(5)
C7' C8' C9' 117.2(5)
C7' C8' C20' 121.5(4)
C9' C8' C20' 121.3(5)
C10 C9 C8 119.4(5)
C10' C9' C8' 119.8(5)
N2' C10' C9' 121.2(4)
N2' C10' C11' 112.9(5)
C9' C10' C11' 125.8(5)
N2 C10 C9 120.9(5)
N2 C10 C11 112.0(5)
C9 C10 C11 126.8(5)
N3' C11' C12' 122.6(4)
N3' C11' C10' 113.4(5)
C12' C11' C10' 124.0(5)
N3 C11 C12 121.7(5)
N3 C11 C10 113.4(5)
C12 C11 C10 124.6(5)
C11 C12 C13 120.9(5)
C11' C12' C13' 121.1(5)
C14 C13 C12 115.9(5)
C14 C13 C24 124.1(5)
C12 C13 C24 120.0(5)
C12' C13' C14' 115.7(5)
C12' C13' C24' 120.7(5)
C14' C13' C24' 123.5(4)
C15' C14' C13' 120.6(5)
C15 C14 C13 120.4(5)
N3 C15 C14 123.4(5)
N3' C15' C14' 122.5(5)
C17' C16' C19' 109.8(4)
C17' C16' C18' 108.3(5)
C19' C16' C18' 109.7(5)
C17' C16' C3' 111.2(4)
C19' C16' C3' 108.5(4)
C18' C16' C3' 109.3(4)
C19 C16 C3 108.6(5)
C19 C16 C17 109.0(4)
C3 C16 C17 112.3(5)
C19 C16 C18 109.2(5)
C3 C16 C18 108.5(4)
C17 C16 C18 109.1(5)
C21 C20 C22 109.6(5)
C21 C20 C23 108.5(6)
C22 C20 C23 108.7(5)
C21 C20 C8 107.5(5)
C22 C20 C8 111.7(5)
C23 C20 C8 110.8(4)
C23' C20' C8' 113.6(4)
C23' C20' C22' 107.9(5)
C8' C20' C22' 109.9(4)
C23' C20' C21' 110.1(4)
C8' C20' C21' 106.6(5)
C22' C20' C21' 108.8(4)
C26' C24' C13' 107.6(4)
C26' C24' C25' 110.1(5)
C13' C24' C25' 110.0(4)
C26' C24' C27' 109.4(4)
C13' C24' C27' 111.2(5)
C25' C24' C27' 108.4(4)
C13 C24 C25 108.9(4)
C13 C24 C27 111.7(5)
C25 C24 C27 108.7(4)
C13 C24 C26 110.1(4)
C25 C24 C26 108.9(5)
C27 C24 C26 108.6(4)
N4' C28' S1' 178.9(5)
N4 C28 S1 179.2(5)
N5 C29 S2 178.3(5)
N5' C29' S2' 179.8(5)

loop_
_geom_bond_atom_site_label_1
_geom_bond_atom_site_label_2
_geom_bond_distance
Cu1 N2 1.956(5)
Cu1 N5 1.971(5)
Cu1 N3 2.029(4)
Cu1 N1 2.045(4)
Cu1 N4 2.105(5)
Cu1' N5' 1.930(4)
Cu1' N2' 1.940(5)
Cu1' N3' 2.040(5)
Cu1' N1' 2.052(4)
Cu1' N4' 2.132(5)
S1' C28' 1.656(6)
S1 C28 1.634(6)
S2' C29' 1.620(6)
S2 C29 1.623(6)
N1 C1 1.332(7)
N1 C5 1.358(7)
N1' C1' 1.331(7)
N1' C5' 1.381(7)
N2 C10 1.340(7)
N2 C6 1.341(6)
N2' C10' 1.330(7)
N2' C6' 1.349(6)
N3 C15 1.340(6)
N3 C11 1.360(7)
N3' C15' 1.339(6)
N3' C11' 1.359(7)
N4 C28 1.167(7)
N4' C28' 1.157(7)
N5' C29' 1.181(7)
N5 C29 1.159(7)
C1' C2' 1.396(7)
C1 C2 1.394(7)
C2' C3' 1.387(8)
C2 C3 1.384(8)
C3' C4' 1.408(8)
C3' C16' 1.535(6)
C3 C4 1.387(8)
C3 C16 1.536(7)
C4 C5 1.380(7)
C4' C5' 1.376(7)
C5' C6' 1.484(8)
C5 C6 1.484(8)
C6 C7 1.390(8)
C6' C7' 1.364(7)
C7' C8' 1.402(7)
C7 C8 1.394(7)
C8 C9 1.408(7)
C8 C20 1.536(7)
C8' C9' 1.405(6)
C8' C20' 1.523(7)
C9 C10 1.384(8)
C9' C10' 1.379(7)
C10' C11' 1.492(6)
C10 C11 1.488(7)
C11' C12' 1.366(7)
C11 C12 1.373(8)
C12 C13 1.417(7)
C12' C13' 1.394(6)
C13 C14 1.387(8)
C13 C24 1.525(7)
C13' C14' 1.400(8)
C13' C24' 1.534(7)
C14' C15' 1.384(7)
C14 C15 1.375(8)
C16' C17' 1.518(8)
C16' C19' 1.520(8)
C16' C18' 1.532(7)
C16 C19 1.536(8)
C16 C17 1.536(8)
C16 C18 1.544(7)
C20 C21 1.522(7)
C20 C22 1.532(7)
C20 C23 1.534(8)
C20' C23' 1.506(7)
C20' C22' 1.545(7)
C20' C21' 1.551(7)
C24' C26' 1.519(8)
C24' C25' 1.540(7)
C24' C27' 1.548(6)
C24 C25 1.531(8)
C24 C27 1.532(7)
C24 C26 1.546(7)
